data_7106678
loop_
_publ_author_name
'Xiao-Na Wang'
'Li-Tao Shen'
'Song Ye'

_publ_section_title
;
 Enantioselective [2+2+2] cycloaddition of ketenes and carbon disulfide
 catalyzed by N-heterocyclic carbenes
;
_journal_name_full Chem.Commun.
_journal_page_first 8388
_journal_paper_doi 10.1039/c1cc12316e
_journal_volume 47
_journal_year 2011
_chemical_formula_moiety 'C19 H16 O2 S2'
_chemical_formula_sum 'C19 H16 O2 S2'
_chemical_formula_weight 340.44
_chemical_name_systematic
;
?
;
_space_group_IT_number 15
_symmetry_cell_setting monoclinic
_symmetry_space_group_name_Hall '-C 2yc'
_symmetry_space_group_name_H-M 'C 1 2/c 1'
_atom_sites_solution_hydrogens geom
_atom_sites_solution_primary direct
_atom_sites_solution_secondary difmap
_audit_creation_method SHELXL-97
_cell_angle_alpha 90.00
_cell_angle_beta 113.580(8)
_cell_angle_gamma 90.00
_cell_formula_units_Z 8
_cell_length_a 26.432(3)
_cell_length_b 8.0812(10)
_cell_length_c 16.903(2)
_cell_measurement_reflns_used 917
_cell_measurement_temperature 173(2)
_cell_measurement_theta_max 68.22
_cell_measurement_theta_min 3.12
_cell_volume 3309.0(7)
_computing_cell_refinement 'Rapid Auto Ver 2.30(Rigaku 1998)'
_computing_data_collection 'Rapid Auto Ver 2.30(Rigaku 1998)'
_computing_data_reduction 'Rapid Auto Ver 2.30(Rigaku 1998)'
_computing_molecular_graphics 'XP in Siemens SHELXTL (Sheldrick, 1994)'
_computing_publication_material 'SHELX97 (Sheldrick, 1997)'
_computing_structure_refinement 'SHELXL-97 (Sheldrick, 1997)'
_computing_structure_solution 'SHELXS-97 (Sheldrick, 1990)'
_diffrn_ambient_temperature 173(2)
_diffrn_measured_fraction_theta_full 0.987
_diffrn_measured_fraction_theta_max 0.987
_diffrn_measurement_device_type 'Rigaku raxis Rapid IP Area Detector'
_diffrn_measurement_method '\w scans'
_diffrn_radiation_monochromator graphite
_diffrn_radiation_source 'rotating anode'
_diffrn_radiation_type CuK\a
_diffrn_radiation_wavelength 1.54186
_diffrn_reflns_av_R_equivalents 0.0360
_diffrn_reflns_av_sigmaI/netI 0.0326
_diffrn_reflns_limit_h_max 31
_diffrn_reflns_limit_h_min -29
_diffrn_reflns_limit_k_max 9
_diffrn_reflns_limit_k_min -9
_diffrn_reflns_limit_l_max 17
_diffrn_reflns_limit_l_min -20
_diffrn_reflns_number 11209
_diffrn_reflns_theta_full 68.18
_diffrn_reflns_theta_max 68.18
_diffrn_reflns_theta_min 3.65
_exptl_absorpt_coefficient_mu 2.966
_exptl_absorpt_correction_T_max 0.3834
_exptl_absorpt_correction_T_min 0.3186
_exptl_absorpt_correction_type numerical
_exptl_absorpt_process_details 'NUMABS by T.Higashi Jun 3, 2003'
_exptl_crystal_colour orange
_exptl_crystal_density_diffrn 1.367
_exptl_crystal_density_method 'not measured'
_exptl_crystal_description chunk
_exptl_crystal_F_000 1424
_exptl_crystal_size_max 0.50
_exptl_crystal_size_mid 0.44
_exptl_crystal_size_min 0.40
_refine_diff_density_max 0.205
_refine_diff_density_min -0.242
_refine_diff_density_rms 0.041
_refine_ls_extinction_method none
_refine_ls_goodness_of_fit_ref 1.065
_refine_ls_hydrogen_treatment constr
_refine_ls_matrix_type full
_refine_ls_number_parameters 210
_refine_ls_number_reflns 2994
_refine_ls_number_restraints 0
_refine_ls_restrained_S_all 1.065
_refine_ls_R_factor_all 0.0396
_refine_ls_R_factor_gt 0.0354
_refine_ls_shift/su_max 0.001
_refine_ls_shift/su_mean 0.000
_refine_ls_structure_factor_coef Fsqd
_refine_ls_weighting_details 'calc w=1/[\s^2^(Fo^2^)+(0.0383P)^2^+2.2919P] where P=(Fo^2^+2Fc^2^)/3'
_refine_ls_weighting_scheme calc
_refine_ls_wR_factor_gt 0.0889
_refine_ls_wR_factor_ref 0.0910
_reflns_number_gt 2636
_reflns_number_total 2994
_reflns_threshold_expression >2sigma(I)
_cod_data_source_file c1cc12316e.txt
_cod_data_source_block sx2849
_cod_original_cell_volume 3308.9(7)
_cod_original_sg_symbol_H-M C2/c
_cod_database_code 7106678

loop_
_symmetry_equiv_pos_as_xyz
'x, y, z'
'-x, y, -z+1/2'
'x+1/2, y+1/2, z'
'-x+1/2, y+1/2, -z+1/2'
'-x, -y, -z'
'x, -y, z-1/2'
'-x+1/2, -y+1/2, -z'
'x+1/2, -y+1/2, z-1/2'

loop_
_atom_site_label
_atom_site_type_symbol
_atom_site_fract_x
_atom_site_fract_y
_atom_site_fract_z
_atom_site_U_iso_or_equiv
_atom_site_adp_type
_atom_site_occupancy
_atom_site_symmetry_multiplicity
_atom_site_calc_flag
_atom_site_refinement_flags
_atom_site_disorder_assembly
_atom_site_disorder_group
S1 S 0.04989(2) 0.76935(6) 0.19228(3) 0.04373(15) Uani 1 1 d . . .
S2 S 0.09598(2) 1.05330(6) 0.29945(4) 0.05408(17) Uani 1 1 d . . .
O1 O 0.12923(5) 0.63078(15) 0.15318(8) 0.0370(3) Uani 1 1 d . . .
O2 O 0.20885(6) 0.75804(16) 0.19371(9) 0.0446(3) Uani 1 1 d . . .
C1 C 0.07855(7) 0.3138(2) 0.10657(11) 0.0351(4) Uani 1 1 d . . .
C2 C 0.04453(8) 0.2226(2) 0.03509(12) 0.0410(4) Uani 1 1 d . . .
H2A H 0.0068 0.2524 0.0063 0.049 Uiso 1 1 calc R . .
C3 C 0.06481(9) 0.0895(2) 0.00535(13) 0.0462(5) Uani 1 1 d . . .
H3A H 0.0411 0.0293 -0.0438 0.055 Uiso 1 1 calc R . .
C4 C 0.11936(9) 0.0440(2) 0.04685(13) 0.0472(5) Uani 1 1 d . . .
H4A H 0.1333 -0.0478 0.0267 0.057 Uiso 1 1 calc R . .
C5 C 0.15356(8) 0.1326(2) 0.11769(14) 0.0466(5) Uani 1 1 d . . .
H5A H 0.1912 0.1014 0.1464 0.056 Uiso 1 1 calc R . .
C6 C 0.13368(8) 0.2664(2) 0.14748(13) 0.0413(4) Uani 1 1 d . . .
H6A H 0.1578 0.3266 0.1963 0.050 Uiso 1 1 calc R . .
C7 C 0.05494(7) 0.4527(2) 0.13881(11) 0.0367(4) Uani 1 1 d . . .
C8 C -0.00140(8) 0.4231(3) 0.13872(15) 0.0525(5) Uani 1 1 d . . .
H8A H -0.0107 0.5140 0.1689 0.079 Uiso 1 1 calc R . .
H8B H -0.0013 0.3184 0.1681 0.079 Uiso 1 1 calc R . .
H8C H -0.0289 0.4175 0.0791 0.079 Uiso 1 1 calc R . .
C9 C 0.08056(7) 0.5973(2) 0.16420(11) 0.0366(4) Uani 1 1 d . . .
C10 C 0.16970(8) 0.7290(2) 0.21000(12) 0.0361(4) Uani 1 1 d . . .
C11 C 0.16272(7) 0.7895(2) 0.29094(12) 0.0351(4) Uani 1 1 d . . .
C12 C 0.10656(8) 0.8755(2) 0.26373(12) 0.0389(4) Uani 1 1 d . . .
C13 C 0.21050(8) 0.9060(2) 0.34138(14) 0.0456(5) Uani 1 1 d . . .
H13A H 0.2091 1.0036 0.3061 0.068 Uiso 1 1 calc R . .
H13B H 0.2457 0.8483 0.3555 0.068 Uiso 1 1 calc R . .
H13C H 0.2073 0.9407 0.3948 0.068 Uiso 1 1 calc R . .
C14 C 0.16503(7) 0.6384(2) 0.34819(11) 0.0319(4) Uani 1 1 d . . .
C15 C 0.19731(7) 0.5017(2) 0.34888(11) 0.0341(4) Uani 1 1 d . . .
H15A H 0.2154 0.4978 0.3104 0.041 Uiso 1 1 calc R . .
C16 C 0.20324(8) 0.3716(2) 0.40512(12) 0.0416(4) Uani 1 1 d . . .
H16A H 0.2247 0.2778 0.4043 0.050 Uiso 1 1 calc R . .
C17 C 0.17794(8) 0.3784(3) 0.46235(12) 0.0453(5) Uani 1 1 d . . .
H17A H 0.1822 0.2896 0.5013 0.054 Uiso 1 1 calc R . .
C18 C 0.14655(8) 0.5141(3) 0.46298(12) 0.0455(5) Uani 1 1 d . . .
H18A H 0.1295 0.5192 0.5029 0.055 Uiso 1 1 calc R . .
C19 C 0.13976(8) 0.6429(2) 0.40579(12) 0.0403(4) Uani 1 1 d . . .
H19A H 0.1176 0.7352 0.4060 0.048 Uiso 1 1 calc R . .

loop_
_atom_site_aniso_label
_atom_site_aniso_U_11
_atom_site_aniso_U_22
_atom_site_aniso_U_33
_atom_site_aniso_U_23
_atom_site_aniso_U_13
_atom_site_aniso_U_12
S1 0.0395(3) 0.0476(3) 0.0428(3) -0.0023(2) 0.0151(2) 0.0106(2)
S2 0.0630(4) 0.0360(3) 0.0701(4) -0.0051(2) 0.0339(3) 0.0095(2)
O1 0.0423(7) 0.0367(7) 0.0387(6) -0.0004(5) 0.0233(6) 0.0002(6)
O2 0.0497(8) 0.0401(7) 0.0578(8) 0.0021(6) 0.0358(7) -0.0020(6)
C1 0.0371(10) 0.0345(9) 0.0353(9) 0.0048(8) 0.0161(8) 0.0002(8)
C2 0.0378(10) 0.0404(10) 0.0419(10) 0.0022(8) 0.0129(8) -0.0007(8)
C3 0.0530(13) 0.0370(10) 0.0455(11) -0.0012(9) 0.0166(10) -0.0039(9)
C4 0.0590(13) 0.0334(10) 0.0559(12) 0.0021(9) 0.0300(11) 0.0036(9)
C5 0.0410(11) 0.0396(10) 0.0587(12) 0.0071(9) 0.0196(10) 0.0053(9)
C6 0.0361(10) 0.0407(10) 0.0432(10) 0.0019(8) 0.0117(8) 0.0000(8)
C7 0.0331(10) 0.0442(10) 0.0322(9) 0.0018(8) 0.0123(7) 0.0021(8)
C8 0.0368(11) 0.0630(14) 0.0593(13) -0.0078(11) 0.0210(10) -0.0021(10)
C9 0.0365(10) 0.0425(10) 0.0325(9) 0.0018(8) 0.0156(8) 0.0046(8)
C10 0.0428(11) 0.0277(9) 0.0420(10) 0.0033(7) 0.0212(9) 0.0032(8)
C11 0.0383(10) 0.0298(9) 0.0416(10) 0.0000(8) 0.0208(8) 0.0009(7)
C12 0.0449(11) 0.0356(10) 0.0421(10) 0.0051(8) 0.0236(9) 0.0056(8)
C13 0.0478(12) 0.0342(10) 0.0584(12) -0.0078(9) 0.0250(10) -0.0073(9)
C14 0.0311(9) 0.0320(9) 0.0319(8) -0.0014(7) 0.0120(7) -0.0021(7)
C15 0.0340(9) 0.0352(9) 0.0341(9) -0.0024(8) 0.0145(8) -0.0017(8)
C16 0.0408(11) 0.0354(10) 0.0434(10) 0.0013(8) 0.0114(9) 0.0010(8)
C17 0.0447(11) 0.0450(11) 0.0405(10) 0.0092(9) 0.0113(9) -0.0061(9)
C18 0.0446(11) 0.0596(13) 0.0363(10) 0.0024(9) 0.0203(9) -0.0059(10)
C19 0.0405(10) 0.0446(11) 0.0395(10) -0.0022(8) 0.0198(8) 0.0031(9)

loop_
_atom_type_symbol
_atom_type_description
_atom_type_scat_dispersion_real
_atom_type_scat_dispersion_imag
_atom_type_scat_source
C C 0.0181 0.0091 'International Tables Vol C Tables 4.2.6.8 and 6.1.1.4'
H H 0.0000 0.0000 'International Tables Vol C Tables 4.2.6.8 and 6.1.1.4'
O O 0.0492 0.0322 'International Tables Vol C Tables 4.2.6.8 and 6.1.1.4'
S S 0.3331 0.5567 'International Tables Vol C Tables 4.2.6.8 and 6.1.1.4'

loop_
_geom_angle_atom_site_label_1
_geom_angle_atom_site_label_2
_geom_angle_atom_site_label_3
_geom_angle
_geom_angle_site_symmetry_1
_geom_angle_site_symmetry_3
_geom_angle_publ_flag
C12 S1 C9 102.44(9) . . ?
C10 O1 C9 121.40(14) . . ?
C2 C1 C6 117.96(17) . . ?
C2 C1 C7 119.75(16) . . ?
C6 C1 C7 122.24(17) . . ?
C3 C2 C1 121.12(18) . . ?
C3 C2 H2A 119.4 . . ?
C1 C2 H2A 119.4 . . ?
C4 C3 C2 120.09(19) . . ?
C4 C3 H3A 120.0 . . ?
C2 C3 H3A 120.0 . . ?
C3 C4 C5 119.56(19) . . ?
C3 C4 H4A 120.2 . . ?
C5 C4 H4A 120.2 . . ?
C4 C5 C6 120.69(19) . . ?
C4 C5 H5A 119.7 . . ?
C6 C5 H5A 119.7 . . ?
C5 C6 C1 120.57(18) . . ?
C5 C6 H6A 119.7 . . ?
C1 C6 H6A 119.7 . . ?
C9 C7 C1 123.04(17) . . ?
C9 C7 C8 120.92(18) . . ?
C1 C7 C8 116.01(16) . . ?
C7 C8 H8A 109.5 . . ?
C7 C8 H8B 109.5 . . ?
H8A C8 H8B 109.5 . . ?
C7 C8 H8C 109.5 . . ?
H8A C8 H8C 109.5 . . ?
H8B C8 H8C 109.5 . . ?
C7 C9 O1 120.18(16) . . ?
C7 C9 S1 123.21(15) . . ?
O1 C9 S1 115.42(13) . . ?
O2 C10 O1 117.24(16) . . ?
O2 C10 C11 124.56(17) . . ?
O1 C10 C11 118.18(15) . . ?
C13 C11 C10 109.04(15) . . ?
C13 C11 C12 111.85(15) . . ?
C10 C11 C12 108.96(15) . . ?
C13 C11 C14 108.67(15) . . ?
C10 C11 C14 108.57(14) . . ?
C12 C11 C14 109.70(14) . . ?
C11 C12 S2 125.37(15) . . ?
C11 C12 S1 116.67(13) . . ?
S2 C12 S1 117.92(11) . . ?
C11 C13 H13A 109.5 . . ?
C11 C13 H13B 109.5 . . ?
H13A C13 H13B 109.5 . . ?
C11 C13 H13C 109.5 . . ?
H13A C13 H13C 109.5 . . ?
H13B C13 H13C 109.5 . . ?
C19 C14 C15 118.76(16) . . ?
C19 C14 C11 120.74(16) . . ?
C15 C14 C11 120.19(15) . . ?
C16 C15 C14 120.59(17) . . ?
C16 C15 H15A 119.7 . . ?
C14 C15 H15A 119.7 . . ?
C17 C16 C15 119.87(18) . . ?
C17 C16 H16A 120.1 . . ?
C15 C16 H16A 120.1 . . ?
C18 C17 C16 119.97(18) . . ?
C18 C17 H17A 120.0 . . ?
C16 C17 H17A 120.0 . . ?
C17 C18 C19 120.26(18) . . ?
C17 C18 H18A 119.9 . . ?
C19 C18 H18A 119.9 . . ?
C18 C19 C14 120.54(18) . . ?
C18 C19 H19A 119.7 . . ?
C14 C19 H19A 119.7 . . ?

loop_
_geom_bond_atom_site_label_1
_geom_bond_atom_site_label_2
_geom_bond_distance
_geom_bond_site_symmetry_2
_geom_bond_publ_flag
S1 C12 1.729(2) . ?
S1 C9 1.7673(19) . ?
S2 C12 1.6255(19) . ?
O1 C10 1.369(2) . ?
O1 C9 1.398(2) . ?
O2 C10 1.196(2) . ?
C1 C2 1.394(3) . ?
C1 C6 1.394(3) . ?
C1 C7 1.489(2) . ?
C2 C3 1.383(3) . ?
C2 H2A 0.9500 . ?
C3 C4 1.377(3) . ?
C3 H3A 0.9500 . ?
C4 C5 1.378(3) . ?
C4 H4A 0.9500 . ?
C5 C6 1.382(3) . ?
C5 H5A 0.9500 . ?
C6 H6A 0.9500 . ?
C7 C9 1.333(3) . ?
C7 C8 1.508(3) . ?
C8 H8A 0.9800 . ?
C8 H8B 0.9800 . ?
C8 H8C 0.9800 . ?
C10 C11 1.532(3) . ?
C11 C13 1.532(2) . ?
C11 C12 1.534(3) . ?
C11 C14 1.544(2) . ?
C13 H13A 0.9800 . ?
C13 H13B 0.9800 . ?
C13 H13C 0.9800 . ?
C14 C19 1.384(2) . ?
C14 C15 1.393(2) . ?
C15 C16 1.383(3) . ?
C15 H15A 0.9500 . ?
C16 C17 1.380(3) . ?
C16 H16A 0.9500 . ?
C17 C18 1.377(3) . ?
C17 H17A 0.9500 . ?
C18 C19 1.383(3) . ?
C18 H18A 0.9500 . ?
C19 H19A 0.9500 . ?

loop_
_geom_torsion_atom_site_label_1
_geom_torsion_atom_site_label_2
_geom_torsion_atom_site_label_3
_geom_torsion_atom_site_label_4
_geom_torsion
_geom_torsion_site_symmetry_1
_geom_torsion_site_symmetry_2
_geom_torsion_site_symmetry_3
_geom_torsion_site_symmetry_4
_geom_torsion_publ_flag
C6 C1 C2 C3 -0.2(3) . . . . ?
C7 C1 C2 C3 -177.81(17) . . . . ?
C1 C2 C3 C4 0.5(3) . . . . ?
C2 C3 C4 C5 -0.4(3) . . . . ?
C3 C4 C5 C6 0.0(3) . . . . ?
C4 C5 C6 C1 0.3(3) . . . . ?
C2 C1 C6 C5 -0.2(3) . . . . ?
C7 C1 C6 C5 177.35(17) . . . . ?
C2 C1 C7 C9 -137.99(19) . . . . ?
C6 C1 C7 C9 44.5(3) . . . . ?
C2 C1 C7 C8 40.1(2) . . . . ?
C6 C1 C7 C8 -137.37(19) . . . . ?
C1 C7 C9 O1 6.5(3) . . . . ?
C8 C7 C9 O1 -171.48(16) . . . . ?
C1 C7 C9 S1 173.48(13) . . . . ?
C8 C7 C9 S1 -4.5(3) . . . . ?
C10 O1 C9 C7 -148.03(17) . . . . ?
C10 O1 C9 S1 44.03(19) . . . . ?
C12 S1 C9 C7 153.06(16) . . . . ?
C12 S1 C9 O1 -39.41(14) . . . . ?
C9 O1 C10 O2 -176.46(15) . . . . ?
C9 O1 C10 C11 5.3(2) . . . . ?
O2 C10 C11 C13 5.8(2) . . . . ?
O1 C10 C11 C13 -176.16(15) . . . . ?
O2 C10 C11 C12 128.11(19) . . . . ?
O1 C10 C11 C12 -53.8(2) . . . . ?
O2 C10 C11 C14 -112.46(19) . . . . ?
O1 C10 C11 C14 65.61(19) . . . . ?
C13 C11 C12 S2 -12.4(2) . . . . ?
C10 C11 C12 S2 -133.00(15) . . . . ?
C14 C11 C12 S2 108.28(17) . . . . ?
C13 C11 C12 S1 170.22(13) . . . . ?
C10 C11 C12 S1 49.60(18) . . . . ?
C14 C11 C12 S1 -69.13(17) . . . . ?
C9 S1 C12 C11 -7.26(16) . . . . ?
C9 S1 C12 S2 175.14(11) . . . . ?
C13 C11 C14 C19 86.6(2) . . . . ?
C10 C11 C14 C19 -154.95(17) . . . . ?
C12 C11 C14 C19 -36.0(2) . . . . ?
C13 C11 C14 C15 -86.91(19) . . . . ?
C10 C11 C14 C15 31.6(2) . . . . ?
C12 C11 C14 C15 150.53(16) . . . . ?
C19 C14 C15 C16 1.1(3) . . . . ?
C11 C14 C15 C16 174.67(16) . . . . ?
C14 C15 C16 C17 -1.3(3) . . . . ?
C15 C16 C17 C18 0.4(3) . . . . ?
C16 C17 C18 C19 0.7(3) . . . . ?
C17 C18 C19 C14 -1.0(3) . . . . ?
C15 C14 C19 C18 0.1(3) . . . . ?
C11 C14 C19 C18 -173.48(17) . . . . ?
